data_1509684
loop_
_publ_author_name
'Vereshchagin, L.F.'
'Popova, S.V.'
'Serebrjanaja, N.R.'
'Kabalkina, S.S.'

_publ_section_title
;
 About the new modification of Ag2 O with layered structure
;
_journal_name_full 'Doklady Akademii Nauk SSSR'
_journal_page_first 853
_journal_page_last 855
_journal_volume 152
_journal_year 1963
_chemical_formula_sum 'Ag2 O'
_space_group_IT_number 164
_symmetry_space_group_name_Hall '-P 3 2"'
_symmetry_space_group_name_H-M 'P -3 m 1'
_cell_angle_alpha 90
_cell_angle_beta 90
_cell_angle_gamma 120
_cell_formula_units_Z 1
_cell_length_a 3.072
_cell_length_b 3.072
_cell_length_c 4.941
_cell_volume 40.382
_citation_journal_id_ASTM DANKAS
_cod_data_source_file silver2-3_143.cif
_cod_data_source_block Ag2O1
_cod_original_cell_volume 40.38201
_cod_original_formula_sum 'Ag2 O1'
_cod_database_code 1509684

loop_
_symmetry_equiv_pos_as_xyz
x,y,z
-y,x-y,z
-x+y,-x,z
y,x,-z
-x,-x+y,-z
x-y,-y,-z
-x,-y,-z
y,-x+y,-z
x-y,x,-z
-y,-x,z
x,x-y,z
-x+y,y,z

loop_
_atom_site_label
_atom_site_type_symbol
_atom_site_fract_x
_atom_site_fract_y
_atom_site_fract_z
_atom_site_occupancy
_atom_site_U_iso_or_equiv
O1 O-2 0 0 0 1 0.0
Ag1 Ag+1 0.3333 0.6667 0.25 1 0.0
